data_7105034
loop_
_publ_author_name
'Lin, Sheng-Hsun'
'Wu, Fang-Iy'
'Liu, Rai-Shung'

_publ_section_title
;
 Synthesis, photophysical properties and color tuning of highly
 fluorescent 9,10-disubstituted-2,3,6,7-tetraphenylanthracene.
;
_journal_issue 45
_journal_name_full 'Chemical communications (Cambridge, England)'
_journal_page_first 6961
_journal_page_last 6963
_journal_paper_doi 10.1039/b912289c
_journal_year 2009
_chemical_formula_sum 'C54 H58'
_chemical_formula_weight 707.00
_chemical_name_systematic
;
?
;
_space_group_IT_number 33
_symmetry_cell_setting orthorhombic
_symmetry_space_group_name_Hall 'P 2c -2n'
_symmetry_space_group_name_H-M 'P n a 21'
_atom_sites_solution_hydrogens geom
_atom_sites_solution_primary direct
_atom_sites_solution_secondary difmap
_audit_creation_method SHELXL-97
_cell_angle_alpha 90.00
_cell_angle_beta 90.00
_cell_angle_gamma 90.00
_cell_formula_units_Z 4
_cell_length_a 12.8863(6)
_cell_length_b 37.2568(17)
_cell_length_c 11.0722(5)
_cell_measurement_reflns_used 2906
_cell_measurement_temperature 296(2)
_cell_measurement_theta_max 25
_cell_measurement_theta_min 2.5
_cell_volume 5315.8(4)
_computing_cell_refinement 'Bruker APEXII'
_computing_data_collection 'Bruker APEXII'
_computing_data_reduction 'Bruker Saint'
_computing_molecular_graphics 'Bruker Shelxtl'
_computing_publication_material 'Bruker Shelxtl'
_computing_structure_refinement 'Shelxtl-97 (Sheldrick, 2000)'
_computing_structure_solution 'Shelxtl-97 (Sheldrick, 1990)'
_diffrn_ambient_temperature 296(2)
_diffrn_measured_fraction_theta_full 0.997
_diffrn_measured_fraction_theta_max 0.997
_diffrn_measurement_device_type 'CCD area detector'
_diffrn_measurement_method 'phi and omega scans'
_diffrn_radiation_monochromator graphite
_diffrn_radiation_source 'fine-focus sealed tube'
_diffrn_radiation_type MoK\a
_diffrn_radiation_wavelength 0.71073
_diffrn_reflns_av_R_equivalents 0.1639
_diffrn_reflns_av_sigmaI/netI 0.2119
_diffrn_reflns_limit_h_max 17
_diffrn_reflns_limit_h_min -17
_diffrn_reflns_limit_k_max 49
_diffrn_reflns_limit_k_min -49
_diffrn_reflns_limit_l_max 12
_diffrn_reflns_limit_l_min -14
_diffrn_reflns_number 53591
_diffrn_reflns_theta_full 28.41
_diffrn_reflns_theta_max 28.41
_diffrn_reflns_theta_min 1.09
_exptl_absorpt_coefficient_mu 0.049
_exptl_absorpt_correction_T_max 0.96328
_exptl_absorpt_correction_T_min 0.69263
_exptl_absorpt_correction_type empirical
_exptl_crystal_colour Colorless
_exptl_crystal_density_diffrn 0.883
_exptl_crystal_density_meas ?
_exptl_crystal_density_method .
_exptl_crystal_description Columnar
_exptl_crystal_F_000 1528
_exptl_crystal_size_max 0.30
_exptl_crystal_size_mid 0.20
_exptl_crystal_size_min 0.20
_refine_diff_density_max 0.858
_refine_diff_density_min -0.880
_refine_diff_density_rms 0.307
_refine_ls_abs_structure_details 'Flack H D (1983), Acta Cryst. A39, 876-881'
_refine_ls_abs_structure_Flack 0(10)
_refine_ls_extinction_coef 0.126(5)
_refine_ls_extinction_expression Fc^*^=kFc[1+0.001xFc^2^\l^3^/sin(2\q)]^-1/4^
_refine_ls_extinction_method SHELXL
_refine_ls_goodness_of_fit_ref 0.810
_refine_ls_hydrogen_treatment constr
_refine_ls_matrix_type full
_refine_ls_number_parameters 500
_refine_ls_number_reflns 12957
_refine_ls_number_restraints 13
_refine_ls_restrained_S_all 0.811
_refine_ls_R_factor_all 0.2209
_refine_ls_R_factor_gt 0.0983
_refine_ls_shift/su_max 7.081
_refine_ls_shift/su_mean 0.229
_refine_ls_structure_factor_coef Fsqd
_refine_ls_weighting_details 'calc w=1/[\s^2^(Fo^2^)+(0.1291P)^2^+0.0000P] where P=(Fo^2^+2Fc^2^)/3'
_refine_ls_weighting_scheme calc
_refine_ls_wR_factor_gt 0.2004
_refine_ls_wR_factor_ref 0.2631
_reflns_number_gt 3886
_reflns_number_total 12957
_reflns_threshold_expression >2sigma(I)
_cod_data_source_file b912289c.txt
_cod_data_source_block 08ap27_0m
_cod_depositor_comments
;
The following automatic conversions were performed:
'_symmetry_cell_setting' value 'Orthorhombic' changed to 'orthorhombic'
according to '/home/saulius/struct/CIF-dictionaries/cif_core.dic'
dictionary named 'cif_core.dic' version 2.4.1 from 2010-06-29.

Automatic conversion script
Id: cif_fix_enum 1527 2010-12-29 10:47:43Z saulius 
;
_cod_original_sg_symbol_H-M Pna2(1)
_cod_database_code 7105034

loop_
_symmetry_equiv_pos_as_xyz
'x, y, z'
'-x, -y, z+1/2'
'x+1/2, -y+1/2, z'
'-x+1/2, y+1/2, z+1/2'

loop_
_atom_site_label
_atom_site_type_symbol
_atom_site_fract_x
_atom_site_fract_y
_atom_site_fract_z
_atom_site_U_iso_or_equiv
_atom_site_adp_type
_atom_site_occupancy
_atom_site_symmetry_multiplicity
_atom_site_calc_flag
_atom_site_refinement_flags
_atom_site_disorder_assembly
_atom_site_disorder_group
C1 C 0.6229(3) 0.13084(11) 0.3554(4) 0.0579(12) Uani 1 1 d . . .
C2 C 0.5812(3) 0.09992(12) 0.2942(4) 0.0571(11) Uani 1 1 d . . .
C3 C 0.6420(3) 0.07013(12) 0.2874(4) 0.0581(11) Uani 1 1 d . . .
H3 H 0.6163 0.0503 0.2458 0.070 Uiso 1 1 calc R . .
C4 C 0.7425(3) 0.06740(11) 0.3400(4) 0.0507(10) Uani 1 1 d . . .
C5 C 0.8022(3) 0.03650(11) 0.3350(4) 0.0527(11) Uani 1 1 d . . .
H5 H 0.7760 0.0163 0.2961 0.063 Uiso 1 1 calc R . .
C6 C 0.8998(3) 0.03494(10) 0.3863(4) 0.0484(10) Uani 1 1 d . . .
C7 C 0.9634(3) 0.00458(11) 0.3768(4) 0.0563(11) Uani 1 1 d . . .
H7 H 0.9380 -0.0150 0.3342 0.068 Uiso 1 1 calc R . .
C8 C 1.0617(3) 0.00185(11) 0.4268(4) 0.0535(11) Uani 1 1 d . . .
C9 C 1.1009(3) 0.03280(11) 0.4912(4) 0.0515(10) Uani 1 1 d . . .
C10 C 1.0399(3) 0.06280(11) 0.4992(4) 0.0523(11) Uani 1 1 d . . .
H10 H 1.0662 0.0827 0.5398 0.063 Uiso 1 1 calc R . .
C11 C 0.9389(3) 0.06522(11) 0.4491(4) 0.0509(11) Uani 1 1 d . . .
C12 C 0.8795(3) 0.09595(11) 0.4546(4) 0.0540(11) Uani 1 1 d . . .
H12 H 0.9058 0.1160 0.4943 0.065 Uiso 1 1 calc R . .
C13 C 0.7812(3) 0.09795(11) 0.4024(4) 0.0517(10) Uani 1 1 d . . .
C14 C 0.7188(3) 0.12902(11) 0.4072(4) 0.0593(12) Uani 1 1 d . . .
H14 H 0.7442 0.1491 0.4473 0.071 Uiso 1 1 calc R . .
C15 C 0.5632(3) 0.16538(12) 0.3632(5) 0.0672(13) Uani 1 1 d . . .
C16 C 0.5504(4) 0.18297(14) 0.4712(5) 0.0868(16) Uani 1 1 d . . .
H16 H 0.5770 0.1727 0.5412 0.104 Uiso 1 1 calc R . .
C17 C 0.4992(5) 0.21544(16) 0.4790(6) 0.107(2) Uani 1 1 d . . .
H17 H 0.4924 0.2267 0.5536 0.128 Uiso 1 1 calc R . .
C18 C 0.4584(5) 0.23114(17) 0.3781(8) 0.114(2) Uani 1 1 d . . .
C19 C 0.4715(5) 0.21412(17) 0.2687(7) 0.111(2) Uani 1 1 d . . .
H19 H 0.4451 0.2246 0.1990 0.133 Uiso 1 1 calc R . .
C20 C 0.5229(4) 0.18206(14) 0.2613(5) 0.0879(16) Uani 1 1 d . . .
H20 H 0.5311 0.1712 0.1863 0.105 Uiso 1 1 calc R . .
C22 C 0.4741(3) 0.09902(11) 0.2450(4) 0.0596(12) Uani 1 1 d . . .
C23 C 0.3890(4) 0.10646(13) 0.3158(4) 0.0756(14) Uani 1 1 d . . .
H23 H 0.3991 0.1135 0.3955 0.091 Uiso 1 1 calc R . .
C24 C 0.2889(4) 0.10377(15) 0.2718(5) 0.0793(15) Uani 1 1 d . . .
H24 H 0.2338 0.1090 0.3231 0.095 Uiso 1 1 calc R . .
C25 C 0.2682(4) 0.09368(13) 0.1559(5) 0.0665(13) Uani 1 1 d . . .
C26 C 0.3537(4) 0.08568(16) 0.0869(4) 0.0860(17) Uani 1 1 d . . .
H26 H 0.3433 0.0781 0.0078 0.103 Uiso 1 1 calc R . .
C27 C 0.4532(4) 0.08830(14) 0.1286(4) 0.0753(14) Uani 1 1 d . . .
H27 H 0.5079 0.0827 0.0772 0.090 Uiso 1 1 calc R . .
C28 C 0.1586(4) 0.08813(16) 0.1095(5) 0.0848(16) Uani 1 1 d D . .
C29 C 1.1162(3) -0.03310(10) 0.4181(4) 0.0513(10) Uani 1 1 d . . .
C30 C 1.1179(3) -0.05173(12) 0.3093(4) 0.0620(12) Uani 1 1 d . . .
H30 H 1.0932 -0.0405 0.2400 0.074 Uiso 1 1 calc R . .
C31 C 1.1549(4) -0.08610(13) 0.3008(4) 0.0686(13) Uani 1 1 d . . .
H31 H 1.1560 -0.0974 0.2259 0.082 Uiso 1 1 calc R . .
C32 C 1.1911(3) -0.10473(12) 0.4031(5) 0.0658(12) Uani 1 1 d . . .
C33 C 1.1919(4) -0.08455(14) 0.5107(5) 0.0711(14) Uani 1 1 d . . .
H33 H 1.2187 -0.0951 0.5801 0.085 Uiso 1 1 calc R . .
C34 C 1.1552(3) -0.05016(12) 0.5179(4) 0.0598(12) Uani 1 1 d . . .
H34 H 1.1568 -0.0382 0.5916 0.072 Uiso 1 1 calc R . .
C35 C 1.2261(4) -0.14350(13) 0.3999(6) 0.0874(16) Uani 1 1 d D . .
C36 C 1.2077(3) 0.03439(10) 0.5425(4) 0.0502(11) Uani 1 1 d . . .
C37 C 1.2936(4) 0.02307(12) 0.4793(4) 0.0699(13) Uani 1 1 d . . .
H37 H 1.2847 0.0126 0.4039 0.084 Uiso 1 1 calc R . .
C38 C 1.3923(3) 0.02684(13) 0.5245(4) 0.0690(13) Uani 1 1 d . . .
H38 H 1.4482 0.0193 0.4779 0.083 Uiso 1 1 calc R . .
C39 C 1.4108(3) 0.04132(11) 0.6359(4) 0.0568(11) Uani 1 1 d . . .
C40 C 1.3245(3) 0.05283(12) 0.6994(4) 0.0600(12) Uani 1 1 d . . .
H40 H 1.3333 0.0629 0.7755 0.072 Uiso 1 1 calc R . .
C41 C 1.2264(3) 0.04974(11) 0.6530(4) 0.0575(11) Uani 1 1 d . . .
H41 H 1.1706 0.0583 0.6979 0.069 Uiso 1 1 calc R . .
C42 C 1.5212(3) 0.04622(13) 0.6836(4) 0.0668(13) Uani 1 1 d D . .
C46 C 0.0823(5) 0.1115(2) 0.1748(7) 0.158(3) Uani 1 1 d D . .
H46A H 0.0987 0.1363 0.1605 0.237 Uiso 1 1 calc R . .
H46B H 0.0858 0.1066 0.2599 0.237 Uiso 1 1 calc R . .
H46C H 0.0135 0.1065 0.1460 0.237 Uiso 1 1 calc R . .
C47 C 0.1492(5) 0.0923(2) -0.0247(5) 0.125(3) Uani 1 1 d D . .
H47A H 0.0780 0.0893 -0.0482 0.187 Uiso 1 1 calc R . .
H47B H 0.1911 0.0745 -0.0641 0.187 Uiso 1 1 calc R . .
H47C H 0.1725 0.1158 -0.0478 0.187 Uiso 1 1 calc R . .
C48 C 0.1252(5) 0.05071(19) 0.1428(7) 0.138(3) Uani 1 1 d D . .
H48A H 0.1366 0.0469 0.2275 0.207 Uiso 1 1 calc R . .
H48B H 0.1649 0.0336 0.0973 0.207 Uiso 1 1 calc R . .
H48C H 0.0528 0.0478 0.1249 0.207 Uiso 1 1 calc R . .
C49 C 1.1568(10) -0.16480(19) 0.4774(14) 0.297(9) Uani 1 1 d D . .
H49A H 1.1947 -0.1846 0.5112 0.446 Uiso 1 1 calc R . .
H49B H 1.1000 -0.1737 0.4302 0.446 Uiso 1 1 calc R . .
H49C H 1.1306 -0.1500 0.5414 0.446 Uiso 1 1 calc R . .
C50 C 1.2333(9) -0.1585(2) 0.2740(7) 0.198(5) Uani 1 1 d D . .
H50A H 1.3008 -0.1535 0.2413 0.297 Uiso 1 1 calc R . .
H50B H 1.1813 -0.1476 0.2241 0.297 Uiso 1 1 calc R . .
H50C H 1.2225 -0.1840 0.2764 0.297 Uiso 1 1 calc R . .
C51 C 1.3273(8) -0.1477(2) 0.4567(14) 0.262(8) Uani 1 1 d D . .
H51A H 1.3204 -0.1450 0.5426 0.394 Uiso 1 1 calc R . .
H51B H 1.3739 -0.1298 0.4262 0.394 Uiso 1 1 calc R . .
H51C H 1.3543 -0.1711 0.4389 0.394 Uiso 1 1 calc R . .
C52 C 1.5233(5) 0.0521(2) 0.8207(5) 0.120(2) Uani 1 1 d D . .
H52A H 1.4954 0.0754 0.8392 0.180 Uiso 1 1 calc R . .
H52B H 1.5936 0.0507 0.8491 0.180 Uiso 1 1 calc R . .
H52C H 1.4823 0.0340 0.8596 0.180 Uiso 1 1 calc R . .
C53 C 1.5891(5) 0.0138(2) 0.6526(9) 0.161(4) Uani 1 1 d D . .
H53A H 1.5600 -0.0074 0.6886 0.241 Uiso 1 1 calc R . .
H53B H 1.6579 0.0175 0.6833 0.241 Uiso 1 1 calc R . .
H53C H 1.5919 0.0108 0.5665 0.241 Uiso 1 1 calc R . .
C54 C 1.5678(5) 0.0792(2) 0.6254(7) 0.139(3) Uani 1 1 d D . .
H54A H 1.5673 0.0765 0.5392 0.209 Uiso 1 1 calc R . .
H54B H 1.6379 0.0823 0.6529 0.209 Uiso 1 1 calc R . .
H54C H 1.5277 0.1000 0.6472 0.209 Uiso 1 1 calc R . .
C21 C 0.3943(10) 0.2678(2) 0.3830(9) 0.196(5) Uani 1 1 d D . .
C43 C 0.3718(16) 0.2780(4) 0.5070(11) 0.411(15) Uani 1 1 d D . .
H43A H 0.4170 0.2651 0.5606 0.616 Uiso 1 1 calc R . .
H43B H 0.3009 0.2722 0.5255 0.616 Uiso 1 1 calc R . .
H43C H 0.3825 0.3033 0.5168 0.616 Uiso 1 1 calc R . .
C45 C 0.2933(10) 0.2649(4) 0.3128(15) 0.310(10) Uani 1 1 d D . .
H45A H 0.2599 0.2879 0.3104 0.465 Uiso 1 1 calc R . .
H45B H 0.2485 0.2478 0.3517 0.465 Uiso 1 1 calc R . .
H45C H 0.3077 0.2570 0.2319 0.465 Uiso 1 1 calc R . .
C44 C 0.4542(14) 0.2956(3) 0.3172(18) 0.367(13) Uani 1 1 d D . .
H44A H 0.4651 0.2880 0.2353 0.550 Uiso 1 1 calc R . .
H44B H 0.5201 0.2990 0.3560 0.550 Uiso 1 1 calc R . .
H44C H 0.4163 0.3178 0.3176 0.550 Uiso 1 1 calc R . .

loop_
_atom_site_aniso_label
_atom_site_aniso_U_11
_atom_site_aniso_U_22
_atom_site_aniso_U_33
_atom_site_aniso_U_23
_atom_site_aniso_U_13
_atom_site_aniso_U_12
C1 0.052(3) 0.054(3) 0.068(3) 0.004(2) 0.000(2) 0.004(2)
C2 0.050(3) 0.061(3) 0.060(3) 0.000(2) -0.002(2) 0.004(2)
C3 0.057(3) 0.059(3) 0.059(3) -0.005(2) -0.004(2) -0.003(2)
C4 0.044(3) 0.055(3) 0.053(3) -0.001(2) -0.002(2) -0.003(2)
C5 0.054(3) 0.050(3) 0.054(3) -0.004(2) -0.001(2) -0.001(2)
C6 0.042(2) 0.047(2) 0.057(3) 0.000(2) -0.001(2) 0.006(2)
C7 0.056(3) 0.056(3) 0.057(3) -0.005(2) -0.006(2) -0.008(2)
C8 0.051(3) 0.060(3) 0.050(3) -0.002(2) -0.001(2) -0.003(2)
C9 0.045(3) 0.057(3) 0.053(3) -0.001(2) -0.001(2) -0.005(2)
C10 0.046(3) 0.051(3) 0.060(3) -0.008(2) -0.005(2) -0.002(2)
C11 0.048(3) 0.052(3) 0.052(3) -0.001(2) 0.001(2) 0.002(2)
C12 0.046(3) 0.052(3) 0.064(3) -0.009(2) -0.004(2) -0.006(2)
C13 0.045(3) 0.050(2) 0.060(3) 0.000(2) -0.004(2) -0.002(2)
C14 0.053(3) 0.052(3) 0.073(3) -0.004(2) -0.002(2) -0.003(2)
C15 0.060(3) 0.062(3) 0.080(4) 0.003(3) -0.003(3) 0.001(2)
C16 0.101(4) 0.078(4) 0.082(4) -0.003(3) -0.012(3) 0.017(3)
C17 0.136(5) 0.083(4) 0.102(5) -0.019(3) -0.009(4) 0.047(4)
C18 0.124(5) 0.085(4) 0.134(6) 0.005(4) -0.005(5) 0.047(4)
C19 0.131(5) 0.096(5) 0.106(5) 0.006(4) -0.013(4) 0.050(4)
C20 0.093(4) 0.081(4) 0.090(4) 0.004(3) -0.013(3) 0.019(3)
C22 0.051(3) 0.060(3) 0.068(3) 0.001(2) -0.002(3) 0.005(2)
C23 0.062(3) 0.101(4) 0.063(3) -0.010(3) -0.005(3) 0.006(3)
C24 0.048(3) 0.118(4) 0.072(4) -0.007(3) 0.002(3) 0.001(3)
C25 0.051(3) 0.085(3) 0.064(3) 0.003(3) -0.007(3) 0.003(2)
C26 0.061(4) 0.137(5) 0.060(3) -0.017(3) -0.010(3) -0.002(3)
C27 0.056(3) 0.109(4) 0.061(3) -0.015(3) -0.003(2) 0.004(3)
C28 0.050(3) 0.121(5) 0.084(4) -0.007(3) -0.011(3) 0.009(3)
C29 0.047(2) 0.048(2) 0.059(3) -0.005(2) -0.003(2) 0.004(2)
C30 0.064(3) 0.062(3) 0.059(3) 0.001(2) -0.004(2) 0.012(2)
C31 0.072(3) 0.067(3) 0.067(3) -0.015(3) 0.001(3) 0.002(3)
C32 0.057(3) 0.059(3) 0.082(3) -0.003(3) 0.000(3) 0.004(2)
C33 0.059(3) 0.084(4) 0.070(3) 0.008(3) -0.008(3) 0.002(3)
C34 0.060(3) 0.055(3) 0.064(3) -0.005(2) -0.007(2) 0.009(2)
C35 0.089(4) 0.058(3) 0.115(4) 0.002(3) 0.003(4) 0.010(3)
C36 0.041(3) 0.055(3) 0.054(3) -0.001(2) -0.006(2) 0.002(2)
C37 0.059(3) 0.088(4) 0.063(3) -0.019(3) -0.006(3) 0.005(3)
C38 0.045(3) 0.091(4) 0.071(3) -0.015(3) 0.001(2) 0.006(2)
C39 0.052(3) 0.057(3) 0.061(3) 0.003(2) -0.005(2) -0.006(2)
C40 0.046(3) 0.074(3) 0.060(3) -0.008(2) -0.003(2) -0.004(2)
C41 0.049(3) 0.065(3) 0.059(3) -0.004(2) 0.004(2) 0.002(2)
C42 0.053(3) 0.083(3) 0.064(3) 0.003(2) -0.005(2) -0.001(3)
C46 0.068(4) 0.240(9) 0.166(7) -0.071(7) -0.040(5) 0.044(5)
C47 0.076(4) 0.219(8) 0.079(4) 0.021(5) -0.028(3) -0.015(4)
C48 0.106(5) 0.158(7) 0.150(6) 0.035(5) -0.048(5) -0.064(5)
C49 0.354(16) 0.070(5) 0.47(2) 0.078(8) 0.263(16) 0.050(7)
C50 0.355(15) 0.091(5) 0.148(8) -0.030(5) 0.007(8) 0.086(7)
C51 0.226(11) 0.122(7) 0.44(2) -0.091(10) -0.165(14) 0.108(8)
C52 0.075(4) 0.205(7) 0.080(4) 0.023(4) -0.031(3) -0.023(4)
C53 0.081(5) 0.164(7) 0.237(9) -0.087(7) -0.070(5) 0.049(5)
C54 0.101(5) 0.176(7) 0.141(6) 0.065(5) -0.050(4) -0.075(5)
C21 0.320(15) 0.111(6) 0.158(8) 0.013(6) 0.016(9) 0.137(9)
C43 0.76(4) 0.288(15) 0.185(11) -0.026(11) 0.020(17) 0.42(2)
C45 0.239(14) 0.308(18) 0.38(2) -0.039(16) -0.145(15) 0.180(14)
C44 0.51(3) 0.098(7) 0.49(3) 0.090(12) 0.23(2) 0.108(12)

loop_
_atom_type_symbol
_atom_type_description
_atom_type_scat_dispersion_real
_atom_type_scat_dispersion_imag
_atom_type_scat_source
C C 0.0033 0.0016 'International Tables Vol C Tables 4.2.6.8 and 6.1.1.4'
H H 0.0000 0.0000 'International Tables Vol C Tables 4.2.6.8 and 6.1.1.4'

loop_
_geom_angle_atom_site_label_1
_geom_angle_atom_site_label_2
_geom_angle_atom_site_label_3
_geom_angle
_geom_angle_site_symmetry_1
_geom_angle_site_symmetry_3
_geom_angle_publ_flag
C14 C1 C2 119.7(4) . . ?
C14 C1 C15 118.8(4) . . ?
C2 C1 C15 121.5(4) . . ?
C3 C2 C1 117.7(4) . . ?
C3 C2 C22 119.8(4) . . ?
C1 C2 C22 122.5(4) . . ?
C2 C3 C4 124.0(4) . . ?
C2 C3 H3 118.0 . . ?
C4 C3 H3 118.0 . . ?
C5 C4 C13 119.3(4) . . ?
C5 C4 C3 123.2(4) . . ?
C13 C4 C3 117.4(4) . . ?
C6 C5 C4 121.6(4) . . ?
C6 C5 H5 119.2 . . ?
C4 C5 H5 119.2 . . ?
C5 C6 C7 122.4(4) . . ?
C5 C6 C11 119.4(4) . . ?
C7 C6 C11 118.2(4) . . ?
C8 C7 C6 124.3(4) . . ?
C8 C7 H7 117.9 . . ?
C6 C7 H7 117.8 . . ?
C7 C8 C9 117.2(4) . . ?
C7 C8 C29 118.1(4) . . ?
C9 C8 C29 124.5(4) . . ?
C10 C9 C8 118.8(4) . . ?
C10 C9 C36 118.2(4) . . ?
C8 C9 C36 122.8(4) . . ?
C9 C10 C11 123.6(4) . . ?
C9 C10 H10 118.3 . . ?
C11 C10 H10 118.2 . . ?
C12 C11 C6 119.0(4) . . ?
C12 C11 C10 123.1(4) . . ?
C6 C11 C10 117.8(4) . . ?
C11 C12 C13 122.0(4) . . ?
C11 C12 H12 119.0 . . ?
C13 C12 H12 119.0 . . ?
C12 C13 C14 123.1(4) . . ?
C12 C13 C4 118.5(4) . . ?
C14 C13 C4 118.4(4) . . ?
C1 C14 C13 122.8(4) . . ?
C1 C14 H14 118.6 . . ?
C13 C14 H14 118.6 . . ?
C16 C15 C20 116.7(5) . . ?
C16 C15 C1 121.4(4) . . ?
C20 C15 C1 121.9(5) . . ?
C15 C16 C17 122.0(5) . . ?
C15 C16 H16 119.1 . . ?
C17 C16 H16 118.9 . . ?
C18 C17 C16 120.5(6) . . ?
C18 C17 H17 119.7 . . ?
C16 C17 H17 119.8 . . ?
C17 C18 C19 118.3(5) . . ?
C17 C18 C21 122.5(7) . . ?
C19 C18 C21 119.1(7) . . ?
C20 C19 C18 121.0(6) . . ?
C20 C19 H19 119.6 . . ?
C18 C19 H19 119.5 . . ?
C19 C20 C15 121.5(6) . . ?
C19 C20 H20 119.2 . . ?
C15 C20 H20 119.3 . . ?
C23 C22 C27 115.8(4) . . ?
C23 C22 C2 121.8(4) . . ?
C27 C22 C2 122.2(4) . . ?
C22 C23 C24 121.9(5) . . ?
C22 C23 H23 119.0 . . ?
C24 C23 H23 119.1 . . ?
C25 C24 C23 122.3(5) . . ?
C25 C24 H24 118.8 . . ?
C23 C24 H24 118.9 . . ?
C24 C25 C26 115.2(4) . . ?
C24 C25 C28 122.6(5) . . ?
C26 C25 C28 121.9(5) . . ?
C27 C26 C25 123.3(5) . . ?
C27 C26 H26 118.3 . . ?
C25 C26 H26 118.3 . . ?
C26 C27 C22 121.4(5) . . ?
C26 C27 H27 119.4 . . ?
C22 C27 H27 119.2 . . ?
C47 C28 C46 111.4(6) . . ?
C47 C28 C48 108.4(5) . . ?
C46 C28 C48 103.4(6) . . ?
C47 C28 C25 113.4(5) . . ?
C46 C28 C25 111.6(5) . . ?
C48 C28 C25 108.0(4) . . ?
C34 C29 C30 117.5(4) . . ?
C34 C29 C8 121.9(4) . . ?
C30 C29 C8 120.1(4) . . ?
C31 C30 C29 122.1(4) . . ?
C31 C30 H30 118.9 . . ?
C29 C30 H30 119.0 . . ?
C30 C31 C32 121.4(4) . . ?
C30 C31 H31 119.3 . . ?
C32 C31 H31 119.3 . . ?
C31 C32 C33 114.8(4) . . ?
C31 C32 C35 123.4(5) . . ?
C33 C32 C35 121.8(5) . . ?
C34 C33 C32 123.1(4) . . ?
C34 C33 H33 118.4 . . ?
C32 C33 H33 118.5 . . ?
C33 C34 C29 121.0(4) . . ?
C33 C34 H34 119.6 . . ?
C29 C34 H34 119.5 . . ?
C51 C35 C49 103.5(10) . . ?
C51 C35 C50 107.8(8) . . ?
C49 C35 C50 112.2(8) . . ?
C51 C35 C32 111.1(5) . . ?
C49 C35 C32 108.7(5) . . ?
C50 C35 C32 113.2(5) . . ?
C41 C36 C37 116.1(4) . . ?
C41 C36 C9 121.2(4) . . ?
C37 C36 C9 122.5(4) . . ?
C38 C37 C36 121.9(4) . . ?
C38 C37 H37 119.0 . . ?
C36 C37 H37 119.1 . . ?
C39 C38 C37 122.1(4) . . ?
C39 C38 H38 118.9 . . ?
C37 C38 H38 119.0 . . ?
C38 C39 C40 116.1(4) . . ?
C38 C39 C42 121.4(4) . . ?
C40 C39 C42 122.4(4) . . ?
C41 C40 C39 121.7(4) . . ?
C41 C40 H40 119.2 . . ?
C39 C40 H40 119.1 . . ?
C40 C41 C36 122.1(4) . . ?
C40 C41 H41 118.9 . . ?
C36 C41 H41 119.0 . . ?
C54 C42 C39 108.6(4) . . ?
C54 C42 C53 108.7(6) . . ?
C39 C42 C53 111.1(4) . . ?
C54 C42 C52 107.3(5) . . ?
C39 C42 C52 112.1(4) . . ?
C53 C42 C52 108.9(6) . . ?
C28 C46 H46A 109.6 . . ?
C28 C46 H46B 109.3 . . ?
H46A C46 H46B 109.5 . . ?
C28 C46 H46C 109.4 . . ?
H46A C46 H46C 109.5 . . ?
H46B C46 H46C 109.5 . . ?
C28 C47 H47A 109.4 . . ?
C28 C47 H47B 109.5 . . ?
H47A C47 H47B 109.5 . . ?
C28 C47 H47C 109.5 . . ?
H47A C47 H47C 109.5 . . ?
H47B C47 H47C 109.5 . . ?
C28 C48 H48A 109.3 . . ?
C28 C48 H48B 109.8 . . ?
H48A C48 H48B 109.5 . . ?
C28 C48 H48C 109.4 . . ?
H48A C48 H48C 109.5 . . ?
H48B C48 H48C 109.5 . . ?
C35 C49 H49A 110.4 . . ?
C35 C49 H49B 110.3 . . ?
H49A C49 H49B 108.4 . . ?
C35 C49 H49C 111.1 . . ?
H49A C49 H49C 108.2 . . ?
H49B C49 H49C 108.4 . . ?
C35 C50 H50A 109.4 . . ?
C35 C50 H50B 109.6 . . ?
H50A C50 H50B 109.5 . . ?
C35 C50 H50C 109.5 . . ?
H50A C50 H50C 109.5 . . ?
H50B C50 H50C 109.5 . . ?
C35 C51 H51A 109.4 . . ?
C35 C51 H51B 109.7 . . ?
H51A C51 H51B 109.4 . . ?
C35 C51 H51C 109.5 . . ?
H51A C51 H51C 109.4 . . ?
H51B C51 H51C 109.4 . . ?
C42 C52 H52A 109.5 . . ?
C42 C52 H52B 109.5 . . ?
H52A C52 H52B 109.5 . . ?
C42 C52 H52C 109.4 . . ?
H52A C52 H52C 109.5 . . ?
H52B C52 H52C 109.5 . . ?
C42 C53 H53A 109.4 . . ?
C42 C53 H53B 109.3 . . ?
H53A C53 H53B 109.5 . . ?
C42 C53 H53C 109.6 . . ?
H53A C53 H53C 109.5 . . ?
H53B C53 H53C 109.5 . . ?
C42 C54 H54A 109.5 . . ?
C42 C54 H54B 109.4 . . ?
H54A C54 H54B 109.5 . . ?
C42 C54 H54C 109.5 . . ?
H54A C54 H54C 109.5 . . ?
H54B C54 H54C 109.5 . . ?
C43 C21 C44 112.7(13) . . ?
C43 C21 C45 109.3(12) . . ?
C44 C21 C45 104.2(11) . . ?
C43 C21 C18 110.9(7) . . ?
C44 C21 C18 108.2(9) . . ?
C45 C21 C18 111.3(9) . . ?
C21 C43 H43A 120.3 . . ?
C21 C43 H43B 122.9 . . ?
H43A C43 H43B 94.6 . . ?
C21 C43 H43C 121.2 . . ?
H43A C43 H43C 96.0 . . ?
H43B C43 H43C 95.1 . . ?
C21 C45 H45A 110.3 . . ?
C21 C45 H45B 110.5 . . ?
H45A C45 H45B 108.6 . . ?
C21 C45 H45C 110.1 . . ?
H45A C45 H45C 108.7 . . ?
H45B C45 H45C 108.6 . . ?
C21 C44 H44A 109.5 . . ?
C21 C44 H44B 109.2 . . ?
H44A C44 H44B 109.5 . . ?
C21 C44 H44C 109.8 . . ?
H44A C44 H44C 109.5 . . ?
H44B C44 H44C 109.5 . . ?

loop_
_geom_bond_atom_site_label_1
_geom_bond_atom_site_label_2
_geom_bond_distance
_geom_bond_site_symmetry_2
_geom_bond_publ_flag
C1 C14 1.365(6) . ?
C1 C2 1.440(6) . ?
C1 C15 1.502(6) . ?
C2 C3 1.360(5) . ?
C2 C22 1.485(6) . ?
C3 C4 1.424(5) . ?
C3 H3 0.9300 . ?
C4 C5 1.386(6) . ?
C4 C13 1.422(5) . ?
C5 C6 1.381(5) . ?
C5 H5 0.9300 . ?
C6 C7 1.401(5) . ?
C6 C11 1.417(5) . ?
C7 C8 1.385(5) . ?
C7 H7 0.9300 . ?
C8 C9 1.447(6) . ?
C8 C29 1.483(6) . ?
C9 C10 1.369(5) . ?
C9 C36 1.491(5) . ?
C10 C11 1.418(5) . ?
C10 H10 0.9300 . ?
C11 C12 1.378(5) . ?
C12 C13 1.394(5) . ?
C12 H12 0.9300 . ?
C13 C14 1.410(6) . ?
C14 H14 0.9300 . ?
C15 C16 1.374(7) . ?
C15 C20 1.389(7) . ?
C16 C17 1.381(7) . ?
C16 H16 0.9300 . ?
C17 C18 1.366(8) . ?
C17 H17 0.9300 . ?
C18 C19 1.378(9) . ?
C18 C21 1.597(9) . ?
C19 C20 1.368(7) . ?
C19 H19 0.9300 . ?
C20 H20 0.9300 . ?
C22 C23 1.377(6) . ?
C22 C27 1.376(6) . ?
C23 C24 1.381(6) . ?
C23 H23 0.9300 . ?
C24 C25 1.364(7) . ?
C24 H24 0.9300 . ?
C25 C26 1.374(6) . ?
C25 C28 1.516(7) . ?
C26 C27 1.366(6) . ?
C26 H26 0.9300 . ?
C27 H27 0.9300 . ?
C28 C47 1.499(7) . ?
C28 C46 1.500(7) . ?
C28 C48 1.505(7) . ?
C29 C34 1.370(6) . ?
C29 C30 1.391(6) . ?
C30 C31 1.370(6) . ?
C30 H30 0.9300 . ?
C31 C32 1.409(6) . ?
C31 H31 0.9300 . ?
C32 C33 1.408(7) . ?
C32 C35 1.514(7) . ?
C33 C34 1.368(6) . ?
C33 H33 0.9300 . ?
C34 H34 0.9300 . ?
C35 C51 1.456(9) . ?
C35 C49 1.471(9) . ?
C35 C50 1.505(9) . ?
C36 C41 1.372(6) . ?
C36 C37 1.376(6) . ?
C37 C38 1.373(6) . ?
C37 H37 0.9300 . ?
C38 C39 1.368(6) . ?
C38 H38 0.9300 . ?
C39 C40 1.384(6) . ?
C39 C42 1.528(6) . ?
C40 C41 1.369(5) . ?
C40 H40 0.9300 . ?
C41 H41 0.9300 . ?
C42 C54 1.513(7) . ?
C42 C53 1.532(7) . ?
C42 C52 1.534(7) . ?
C46 H46A 0.9600 . ?
C46 H46B 0.9600 . ?
C46 H46C 0.9600 . ?
C47 H47A 0.9600 . ?
C47 H47B 0.9600 . ?
C47 H47C 0.9600 . ?
C48 H48A 0.9601 . ?
C48 H48B 0.9601 . ?
C48 H48C 0.9601 . ?
C49 H49A 0.9706 . ?
C49 H49B 0.9705 . ?
C49 H49C 0.9714 . ?
C50 H50A 0.9601 . ?
C50 H50B 0.9601 . ?
C50 H50C 0.9601 . ?
C51 H51A 0.9608 . ?
C51 H51B 0.9608 . ?
C51 H51C 0.9608 . ?
C52 H52A 0.9600 . ?
C52 H52B 0.9600 . ?
C52 H52C 0.9600 . ?
C53 H53A 0.9600 . ?
C53 H53B 0.9600 . ?
C53 H53C 0.9600 . ?
C54 H54A 0.9600 . ?
C54 H54B 0.9600 . ?
C54 H54C 0.9600 . ?
C21 C43 1.454(12) . ?
C21 C44 1.483(13) . ?
C21 C45 1.520(12) . ?
C43 H43A 1.0658 . ?
C43 H43B 1.0868 . ?
C43 H43C 1.0730 . ?
C45 H45A 0.9683 . ?
C45 H45B 0.9685 . ?
C45 H45C 0.9681 . ?
C44 H44A 0.9601 . ?
C44 H44B 0.9601 . ?
C44 H44C 0.9601 . ?

loop_
_cod_related_entry_id
_cod_related_entry_database
_cod_related_entry_code
1 ChemSpider 30653160
